data_4027668
loop_
_publ_author_name
'Ming-Chang P. Yeh'
'Chia-Jung Liang'
'Chern-Wei Fan'
'Wei-Hang Chiu'
'Jun-Yuan Lo'

_publ_section_title
;
 Synthesis of 2-Azaspiro[4.6]undec-7-enes from
 N-Tosyl-N-(3-arylpropargyl)-Tethered 3-Methylcyclohex-2-en-1-ols
;
_journal_name_full 'Journal of Organic Chemistry'
_journal_page_first 9707
_journal_page_last 9717
_journal_paper_doi 10.1021/jo301764g
_journal_volume 77
_journal_year 2012
_chemical_formula_moiety 'C19 H23 Cl O2'
_chemical_formula_sum 'C19 H23 Cl O2'
_chemical_formula_weight 318.82
_chemical_name_systematic
;
 ?
;
_space_group_IT_number 14
_symmetry_cell_setting monoclinic
_symmetry_space_group_name_Hall '-P 2ybc'
_symmetry_space_group_name_H-M 'P 1 21/c 1'
_atom_sites_solution_hydrogens geom
_atom_sites_solution_primary direct
_atom_sites_solution_secondary difmap
_audit_creation_method SHELXL-97
_cell_angle_alpha 90.00
_cell_angle_beta 131.872(2)
_cell_angle_gamma 90.00
_cell_formula_units_Z 4
_cell_length_a 12.1863(5)
_cell_length_b 10.7876(5)
_cell_length_c 16.7840(6)
_cell_measurement_reflns_used 6322
_cell_measurement_temperature 293(2)
_cell_measurement_theta_max 25.028
_cell_measurement_theta_min 2.037
_cell_volume 1643.00(13)
_computing_cell_refinement 'HKL Scalepack (Otwinowski & Minor 1997)'
_computing_data_collection 'Collect (Nonius BV, 1997-2000)'
_computing_data_reduction 'HKL Denzo and Scalepack'
_computing_molecular_graphics 'Ortep-3 for Windows (Farrugia, 1997)'
_computing_publication_material 'WinGX publication routines (Farrugia, 1999)'
_computing_structure_refinement 'SHELXL-97 (Sheldrick, 1997)'
_computing_structure_solution 'SHELXS-86 (Sheldrick, 1986)'
_diffrn_ambient_temperature 293(2)
_diffrn_detector_area_resol_mean 9
_diffrn_measured_fraction_theta_full 0.996
_diffrn_measured_fraction_theta_max 0.996
_diffrn_measurement_device_type KappaCCD
_diffrn_measurement_method 'CCD rotation images, thick slices'
_diffrn_radiation_monochromator graphite
_diffrn_radiation_source 'fine-focus sealed tube'
_diffrn_radiation_type MoK\a
_diffrn_radiation_wavelength 0.71073
_diffrn_reflns_av_R_equivalents 0.0589
_diffrn_reflns_av_sigmaI/netI 0.0581
_diffrn_reflns_limit_h_max 12
_diffrn_reflns_limit_h_min -14
_diffrn_reflns_limit_k_max 12
_diffrn_reflns_limit_k_min -10
_diffrn_reflns_limit_l_max 19
_diffrn_reflns_limit_l_min -15
_diffrn_reflns_number 6549
_diffrn_reflns_theta_full 25.05
_diffrn_reflns_theta_max 25.05
_diffrn_reflns_theta_min 2.24
_exptl_absorpt_coefficient_mu 0.238
_exptl_absorpt_correction_T_max 0.9496
_exptl_absorpt_correction_T_min 0.9130
_exptl_absorpt_correction_type multi-scan
_exptl_crystal_colour colorless
_exptl_crystal_density_diffrn 1.289
_exptl_crystal_description prism
_exptl_crystal_F_000 680
_exptl_crystal_size_max 0.39
_exptl_crystal_size_mid 0.30
_exptl_crystal_size_min 0.22
_refine_diff_density_max 0.742
_refine_diff_density_min -0.413
_refine_diff_density_rms 0.117
_refine_ls_extinction_method none
_refine_ls_goodness_of_fit_ref 1.110
_refine_ls_hydrogen_treatment constr
_refine_ls_matrix_type full
_refine_ls_number_parameters 199
_refine_ls_number_reflns 2903
_refine_ls_number_restraints 0
_refine_ls_restrained_S_all 1.110
_refine_ls_R_factor_all 0.1026
_refine_ls_R_factor_gt 0.0672
_refine_ls_shift/su_max 0.008
_refine_ls_shift/su_mean 0.001
_refine_ls_structure_factor_coef Fsqd
_refine_ls_weighting_details 'calc w=1/[\s^2^(Fo^2^)+(0.1312P)^2^+0.5024P] where P=(Fo^2^+2Fc^2^)/3'
_refine_ls_weighting_scheme calc
_refine_ls_wR_factor_gt 0.1900
_refine_ls_wR_factor_ref 0.2311
_reflns_number_gt 2049
_reflns_number_total 2903
_reflns_threshold_expression >2sigma(I)
_cod_data_source_file jo301764g_si_011.cif
_cod_data_source_block 13225
_cod_original_cell_volume 1643.00(12)
_cod_original_sg_symbol_H-M 'P 21/n'
_cod_database_code 4027668

loop_
_symmetry_equiv_pos_as_xyz
'x, y, z'
'-x, y+1/2, -z+1/2'
'-x, -y, -z'
'x, -y-1/2, z-1/2'

loop_
_atom_site_label
_atom_site_type_symbol
_atom_site_fract_x
_atom_site_fract_y
_atom_site_fract_z
_atom_site_U_iso_or_equiv
_atom_site_adp_type
_atom_site_occupancy
_atom_site_symmetry_multiplicity
_atom_site_calc_flag
_atom_site_refinement_flags
C1 C 0.8310(4) 0.0425(3) 0.1496(3) 0.0404(8) Uani 1 1 d .
C2 C 0.9360(4) 0.0204(3) 0.2668(3) 0.0400(8) Uani 1 1 d .
C3 C 0.9275(4) -0.0864(3) 0.3087(3) 0.0438(9) Uani 1 1 d .
H3 H 0.8545 -0.1448 0.2632 0.053 Uiso 1 1 calc R
C4 C 1.0280(4) -0.1059(4) 0.4186(3) 0.0447(9) Uani 1 1 d .
C5 C 1.1372(4) -0.0199(4) 0.4860(3) 0.0511(10) Uani 1 1 d .
H5 H 1.2045 -0.0331 0.5595 0.061 Uiso 1 1 calc R
C6 C 1.1467(4) 0.0845(4) 0.4449(3) 0.0521(10) Uani 1 1 d .
H6 H 1.2205 0.1422 0.4909 0.063 Uiso 1 1 calc R
C7 C 1.0475(4) 0.1057(4) 0.3353(3) 0.0453(9) Uani 1 1 d .
H7 H 1.0556 0.1765 0.3080 0.054 Uiso 1 1 calc R
C8 C 0.9097(6) -0.2921(5) 0.4030(4) 0.0761(14) Uani 1 1 d .
H8A H 0.9229 -0.3587 0.4467 0.114 Uiso 1 1 calc R
H8B H 0.9068 -0.3250 0.3485 0.114 Uiso 1 1 calc R
H8C H 0.8188 -0.2500 0.3702 0.114 Uiso 1 1 calc R
C9 C 0.7211(4) 0.1226(3) 0.0891(3) 0.0408(8) Uani 1 1 d .
C10 C 0.6345(5) 0.1420(4) -0.0289(3) 0.0546(10) Uani 1 1 d .
H10A H 0.5898 0.0650 -0.0679 0.066 Uiso 1 1 calc R
H10B H 0.6981 0.1726 -0.0401 0.066 Uiso 1 1 calc R
C11 C 0.5171(5) 0.2368(4) -0.0656(3) 0.0626(12) Uani 1 1 d .
H11A H 0.5482 0.3194 -0.0661 0.075 Uiso 1 1 calc R
H11B H 0.4253 0.2174 -0.1370 0.075 Uiso 1 1 calc R
C12 C 0.4994(4) 0.2279(4) 0.0154(3) 0.0553(11) Uani 1 1 d .
H12A H 0.4368 0.1585 -0.0006 0.066 Uiso 1 1 calc R
H12B H 0.4571 0.3034 0.0163 0.066 Uiso 1 1 calc R
C13 C 0.6587(4) 0.2084(3) 0.1238(3) 0.0403(8) Uani 1 1 d .
C14 C 0.6599(4) 0.1499(4) 0.2084(3) 0.0497(10) Uani 1 1 d .
H14A H 0.6401 0.0619 0.1935 0.060 Uiso 1 1 calc R
H14B H 0.7582 0.1586 0.2781 0.060 Uiso 1 1 calc R
C15 C 0.5491(5) 0.2051(4) 0.2140(4) 0.0573(11) Uani 1 1 d .
H15A H 0.4510 0.1828 0.1485 0.069 Uiso 1 1 calc R
H15B H 0.5643 0.1645 0.2723 0.069 Uiso 1 1 calc R
C16 C 0.5505(5) 0.3412(4) 0.2290(3) 0.0595(11) Uani 1 1 d .
C17 C 0.6797(6) 0.4163(5) 0.2705(4) 0.0748(14) Uani 1 1 d .
H17A H 0.7684 0.3740 0.3308 0.090 Uiso 1 1 calc R
H17B H 0.6747 0.4952 0.2956 0.090 Uiso 1 1 calc R
C18 C 0.6879(5) 0.4393(4) 0.1835(4) 0.0650(13) Uani 1 1 d .
H18A H 0.5900 0.4595 0.1168 0.078 Uiso 1 1 calc R
H18B H 0.7505 0.5107 0.2041 0.078 Uiso 1 1 calc R
C19 C 0.7469(4) 0.3301(3) 0.1642(3) 0.0512(10) Uani 1 1 d .
H19A H 0.8460 0.3126 0.2308 0.061 Uiso 1 1 calc R
H19B H 0.7547 0.3559 0.1128 0.061 Uiso 1 1 calc R
Cl1 Cl 0.87119(12) -0.05295(10) 0.08541(8) 0.0587(4) Uani 1 1 d .
O1 O 1.0284(3) -0.2076(3) 0.4673(2) 0.0632(8) Uani 1 1 d .
O2 O 0.4400(4) 0.3907(3) 0.2045(3) 0.0807(10) Uani 1 1 d .

loop_
_atom_site_aniso_label
_atom_site_aniso_U_11
_atom_site_aniso_U_22
_atom_site_aniso_U_33
_atom_site_aniso_U_23
_atom_site_aniso_U_13
_atom_site_aniso_U_12
C1 0.042(2) 0.043(2) 0.0387(19) -0.0036(16) 0.0281(17) 0.0004(16)
C2 0.0376(19) 0.047(2) 0.039(2) 0.0009(16) 0.0266(17) 0.0052(15)
C3 0.042(2) 0.045(2) 0.044(2) -0.0017(17) 0.0281(18) -0.0001(16)
C4 0.047(2) 0.050(2) 0.043(2) 0.0061(17) 0.0323(19) 0.0102(17)
C5 0.047(2) 0.063(3) 0.038(2) 0.0011(19) 0.0265(19) 0.0049(19)
C6 0.040(2) 0.061(3) 0.043(2) -0.0103(19) 0.0230(19) -0.0064(18)
C7 0.041(2) 0.051(2) 0.043(2) 0.0013(17) 0.0270(18) 0.0013(16)
C8 0.093(4) 0.067(3) 0.080(3) 0.009(3) 0.062(3) -0.006(3)
C9 0.0394(19) 0.044(2) 0.0370(19) -0.0041(16) 0.0245(17) -0.0049(16)
C10 0.055(2) 0.067(3) 0.038(2) 0.0030(19) 0.0293(19) 0.006(2)
C11 0.056(3) 0.077(3) 0.040(2) 0.012(2) 0.026(2) 0.017(2)
C12 0.043(2) 0.069(3) 0.045(2) 0.008(2) 0.0250(19) 0.0066(19)
C13 0.0380(19) 0.045(2) 0.0387(19) 0.0018(16) 0.0260(17) 0.0003(15)
C14 0.052(2) 0.053(2) 0.056(2) 0.0106(19) 0.041(2) 0.0067(18)
C15 0.060(3) 0.066(3) 0.066(3) 0.012(2) 0.050(2) 0.008(2)
C16 0.062(3) 0.080(3) 0.045(2) -0.002(2) 0.039(2) 0.010(2)
C17 0.078(3) 0.078(3) 0.083(4) -0.022(3) 0.060(3) -0.004(3)
C18 0.072(3) 0.047(2) 0.091(4) -0.005(2) 0.060(3) -0.002(2)
C19 0.053(2) 0.050(2) 0.060(3) -0.0066(19) 0.041(2) -0.0090(18)
Cl1 0.0661(7) 0.0656(7) 0.0493(6) -0.0029(5) 0.0405(6) 0.0150(5)
O1 0.074(2) 0.0622(19) 0.0556(18) 0.0145(15) 0.0439(17) 0.0039(15)
O2 0.066(2) 0.098(3) 0.075(2) -0.0003(19) 0.0457(19) 0.0204(18)

loop_
_atom_type_symbol
_atom_type_description
_atom_type_scat_dispersion_real
_atom_type_scat_dispersion_imag
_atom_type_scat_source
C C 0.0033 0.0016 'International Tables Vol C Tables 4.2.6.8 and 6.1.1.4'
H H 0.0000 0.0000 'International Tables Vol C Tables 4.2.6.8 and 6.1.1.4'
Cl Cl 0.1484 0.1585 'International Tables Vol C Tables 4.2.6.8 and 6.1.1.4'
O O 0.0106 0.0060 'International Tables Vol C Tables 4.2.6.8 and 6.1.1.4'

loop_
_geom_angle_atom_site_label_1
_geom_angle_atom_site_label_2
_geom_angle_atom_site_label_3
_geom_angle
C9 C1 C2 131.0(3)
C9 C1 Cl1 117.4(3)
C2 C1 Cl1 111.5(2)
C3 C2 C7 119.5(3)
C3 C2 C1 121.0(3)
C7 C2 C1 119.5(3)
C2 C3 C4 120.0(3)
C2 C3 H3 120.0
C4 C3 H3 120.0
O1 C4 C5 115.6(3)
O1 C4 C3 124.3(4)
C5 C4 C3 120.0(4)
C6 C5 C4 120.1(4)
C6 C5 H5 120.0
C4 C5 H5 120.0
C5 C6 C7 120.8(4)
C5 C6 H6 119.6
C7 C6 H6 119.6
C6 C7 C2 119.5(4)
C6 C7 H7 120.2
C2 C7 H7 120.2
O1 C8 H8A 109.5
O1 C8 H8B 109.5
H8A C8 H8B 109.5
O1 C8 H8C 109.5
H8A C8 H8C 109.5
H8B C8 H8C 109.5
C1 C9 C10 124.0(3)
C1 C9 C13 127.2(3)
C10 C9 C13 108.8(3)
C9 C10 C11 105.7(3)
C9 C10 H10A 110.6
C11 C10 H10A 110.6
C9 C10 H10B 110.6
C11 C10 H10B 110.6
H10A C10 H10B 108.7
C12 C11 C10 104.7(3)
C12 C11 H11A 110.8
C10 C11 H11A 110.8
C12 C11 H11B 110.8
C10 C11 H11B 110.8
H11A C11 H11B 108.9
C11 C12 C13 104.2(3)
C11 C12 H12A 110.9
C13 C12 H12A 110.9
C11 C12 H12B 110.9
C13 C12 H12B 110.9
H12A C12 H12B 108.9
C9 C13 C14 113.5(3)
C9 C13 C19 107.7(3)
C14 C13 C19 111.6(3)
C9 C13 C12 100.6(3)
C14 C13 C12 111.8(3)
C19 C13 C12 111.1(3)
C15 C14 C13 115.4(3)
C15 C14 H14A 108.4
C13 C14 H14A 108.4
C15 C14 H14B 108.4
C13 C14 H14B 108.4
H14A C14 H14B 107.5
C16 C15 C14 118.8(4)
C16 C15 H15A 107.6
C14 C15 H15A 107.6
C16 C15 H15B 107.6
C14 C15 H15B 107.6
H15A C15 H15B 107.1
O2 C16 C17 120.3(4)
O2 C16 C15 118.9(4)
C17 C16 C15 120.8(4)
C16 C17 C18 111.4(4)
C16 C17 H17A 109.3
C18 C17 H17A 109.3
C16 C17 H17B 109.3
C18 C17 H17B 109.3
H17A C17 H17B 108.0
C19 C18 C17 114.3(4)
C19 C18 H18A 108.7
C17 C18 H18A 108.7
C19 C18 H18B 108.7
C17 C18 H18B 108.7
H18A C18 H18B 107.6
C18 C19 C13 117.6(3)
C18 C19 H19A 107.9
C13 C19 H19A 107.9
C18 C19 H19B 107.9
C13 C19 H19B 107.9
H19A C19 H19B 107.2
C4 O1 C8 117.8(3)

loop_
_geom_bond_atom_site_label_1
_geom_bond_atom_site_label_2
_geom_bond_distance
C1 C9 1.324(5)
C1 C2 1.486(5)
C1 Cl1 1.779(3)
C2 C3 1.389(5)
C2 C7 1.389(5)
C3 C4 1.389(5)
C3 H3 0.9300
C4 O1 1.367(5)
C4 C5 1.379(6)
C5 C6 1.365(6)
C5 H5 0.9300
C6 C7 1.389(5)
C6 H6 0.9300
C7 H7 0.9300
C8 O1 1.416(6)
C8 H8A 0.9600
C8 H8B 0.9600
C8 H8C 0.9600
C9 C10 1.513(5)
C9 C13 1.539(5)
C10 C11 1.515(6)
C10 H10A 0.9700
C10 H10B 0.9700
C11 C12 1.516(6)
C11 H11A 0.9700
C11 H11B 0.9700
C12 C13 1.552(5)
C12 H12A 0.9700
C12 H12B 0.9700
C13 C14 1.543(5)
C13 C19 1.539(5)
C14 C15 1.536(5)
C14 H14A 0.9700
C14 H14B 0.9700
C15 C16 1.488(6)
C15 H15A 0.9700
C15 H15B 0.9700
C16 O2 1.236(5)
C16 C17 1.468(7)
C17 C18 1.549(7)
C17 H17A 0.9700
C17 H17B 0.9700
C18 C19 1.523(6)
C18 H18A 0.9700
C18 H18B 0.9700
C19 H19A 0.9700
C19 H19B 0.9700
